data_4318660
loop_
_publ_author_name
'Dominique Mandon'
'Ahmed Machkour'
'Sandrine Goetz'
'Richard Welter'

_publ_section_title
;
 Trigonal Bipyramidal Geometry and Tridentate Coordination Mode of the
 Tripod in FeCl2 Complexes with Tris(2-pyridylmethyl)amine Derivatives
 Bis-\a-Substituted with Bulky Groups. Structures and Spectroscopic
 Comparative Studies
;
_journal_name_full 'Inorganic Chemistry'
_journal_page_first 5364
_journal_page_last 5372
_journal_paper_doi 10.1021/ic011104t
_journal_volume 41
_journal_year 2002
_chemical_formula_moiety 'C18 H18 N4 Cl2 Fe'
_chemical_formula_sum 'C18 H18 Cl2 Fe N4'
_chemical_formula_weight 417.12
_chemical_name_systematic ' ?'
_space_group_IT_number 61
_symmetry_cell_setting orthorhombic
_symmetry_space_group_name_Hall '-P 2ac 2ab'
_symmetry_space_group_name_H-M 'P b c a'
_cell_angle_alpha 90
_cell_angle_beta 90
_cell_angle_gamma 90
_cell_formula_units_Z 16
_cell_length_a 18.516(1)
_cell_length_b 16.157(1)
_cell_length_c 25.450(1)
_cell_measurement_reflns_used 16523
_cell_measurement_temperature 173
_cell_measurement_theta_max 26.4
_cell_measurement_theta_min 1.4
_cell_volume 7613.7(7)
_computing_publication_material CIFGEN_IN_OpenMoleN_(_1997)
_computing_structure_refinement LSFM_OpenMoleN_(_1997)
_computing_structure_solution Direct_methods_(SIR,_Burla_et_al.,_1989)
_diffrn_ambient_temperature 173
_diffrn_measurement_details
;
180 frames, 30 sec/frame, delta phi = 1.0 deg. Each frame measured 2 times.
Detector to crystal distance 35 mm.
;
_diffrn_measurement_device_type KappaCCD
_diffrn_measurement_method '\p scans'
_diffrn_radiation_monochromator graphite
_diffrn_radiation_type Mo-K\a
_diffrn_radiation_wavelength 0.71073
_diffrn_reflns_av_R_equivalents 0.060
_diffrn_reflns_av_sigmaI/netI 0.333
_diffrn_reflns_limit_h_max 20
_diffrn_reflns_limit_h_min 0
_diffrn_reflns_limit_k_max 20
_diffrn_reflns_limit_k_min 0
_diffrn_reflns_limit_l_max 30
_diffrn_reflns_limit_l_min 0
_diffrn_reflns_number 16523
_diffrn_reflns_theta_max 26.35
_diffrn_reflns_theta_min 2.5
_diffrn_source xray_tube
_diffrn_standards_decay_% 0
_exptl_absorpt_coefficient_mu 1.082
_exptl_absorpt_correction_type none
_exptl_crystal_colour yellow
_exptl_crystal_density_diffrn 1.46
_exptl_crystal_density_method none
_exptl_crystal_description prism
_exptl_crystal_F_000 3424
_exptl_crystal_size_max 0.15
_exptl_crystal_size_mid 0.13
_exptl_crystal_size_min 0.10
_refine_diff_density_max 0.393
_refine_diff_density_min -0.192
_refine_ls_abs_structure_details ' ?'
_refine_ls_extinction_method none
_refine_ls_goodness_of_fit_all *****
_refine_ls_goodness_of_fit_ref 1.183
_refine_ls_hydrogen_treatment noref
_refine_ls_matrix_type full
_refine_ls_number_constraints 0
_refine_ls_number_parameters 451
_refine_ls_number_reflns 3842
_refine_ls_number_restraints 0
_refine_ls_R_factor_all 0.131
_refine_ls_R_factor_gt 0.041
_refine_ls_shift/esd_mean 0.004
_refine_ls_shift/su_max 0.025
_refine_ls_structure_factor_coef F
_refine_ls_weighting_details 'w = 4Fo^2^/(\s^2^(Fo^2^) + 0.0064 Fo^4^)'
_refine_ls_weighting_scheme calc
_refine_ls_wR_factor_all 0.806
_refine_ls_wR_factor_ref 0.058
_reflns_number_gt 3842
_reflns_number_total 7309
_reflns_threshold_expression >3.0\s(I)
_cod_data_source_file ic011104t_s4.cif
_cod_data_source_block L1Fe(II)Cl2
_cod_depositor_comments
;
The following automatic conversions were performed:

'_refine_ls_weighting_scheme' value '4Fo^2^/(\s^2^(Fo^2^) + 0.0064
Fo^4^)' was changed to 'calc'. New tag '_refine_ls_weighting_details'
was created. The value of the new tag was set to 'w =
4Fo^2^/(\s^2^(Fo^2^) + 0.0064 Fo^4^)'.

Automatic conversion script
Id: cif_fix_values 3143 2015-03-26 13:38:13Z robertas 
;
_cod_original_cell_volume 7613(1)
_cod_original_formula_sum 'C18 H18 N4 Cl2 Fe'
_cod_database_code 4318660
_cod_database_fobs_code 4318660

loop_
_symmetry_equiv_pos_as_xyz
x,y,z
1/2-x,-y,1/2+z
-x,1/2+y,1/2-z
1/2+x,1/2-y,-z
-x,-y,-z
1/2+x,+y,1/2-z
+x,1/2-y,1/2+z
1/2-x,1/2+y,+z

loop_
_atom_site_label
_atom_site_fract_x
_atom_site_fract_y
_atom_site_fract_z
_atom_site_U_iso_or_equiv
_atom_site_adp_type
_atom_site_calc_flag
_atom_site_calc_attached_atom
_atom_site_type_symbol
FE1 0.74009(4) 0.44784(4) 0.24552(2) 0.0373(3) Uani ? ? Fe
CL1 0.68084(7) 0.33351(7) 0.20981(5) 0.0511(7) Uani ? ? Cl
CL2 0.64186(8) 0.55080(8) 0.24633(4) 0.0580(7) Uani ? ? Cl
N1 0.7868(2) 0.5020(2) 0.1748(1) 0.041(2) Uani ? ? N
C1 0.7857(3) 0.4668(3) 0.1272(2) 0.045(3) Uani ? ? C
C2 0.8188(3) 0.5017(3) 0.0833(2) 0.057(3) Uani ? ? C
C3 0.8536(3) 0.5760(3) 0.0891(2) 0.058(3) Uani ? ? C
C4 0.8553(3) 0.6133(3) 0.1376(2) 0.056(3) Uani ? ? C
C5 0.8213(3) 0.5754(3) 0.1797(2) 0.049(3) Uani ? ? C
C6 0.8173(3) 0.6135(3) 0.2338(2) 0.053(3) Uani ? ? C
N2 0.8188(2) 0.5465(2) 0.2736(1) 0.044(2) Uani ? ? N
C7 0.7892(4) 0.5751(3) 0.3245(2) 0.054(3) Uani ? ? C
C8 0.7628(3) 0.5036(3) 0.3572(2) 0.047(3) Uani ? ? C
N3 0.7308(2) 0.4416(2) 0.3309(1) 0.041(2) Uani ? ? N
C9 0.7020(3) 0.3795(3) 0.3584(2) 0.042(2) Uani ? ? C
C10 0.7041(3) 0.3758(3) 0.4125(2) 0.049(3) Uani ? ? C
C11 0.7388(3) 0.4386(3) 0.4392(2) 0.053(3) Uani ? ? C
C12 0.7683(3) 0.5036(3) 0.4116(2) 0.055(3) Uani ? ? C
C13 0.8925(3) 0.5123(3) 0.2781(2) 0.064(3) Uani ? ? C
C14 0.8942(3) 0.4212(3) 0.2891(2) 0.053(3) Uani ? ? C
N4 0.8423(2) 0.3762(2) 0.2666(1) 0.042(2) Uani ? ? N
C15 0.8446(3) 0.2936(3) 0.2732(2) 0.045(3) Uani ? ? C
C16 0.8981(3) 0.2549(3) 0.3010(2) 0.062(3) Uani ? ? C
C17 0.9506(4) 0.3006(4) 0.3243(2) 0.086(4) Uani ? ? C
C18 0.9495(3) 0.3858(3) 0.3179(2) 0.078(4) Uani ? ? C
FE2 0.99181(3) 0.24382(4) 0.04645(2) 0.0338(3) Uani ? ? Fe
CL3 1.10578(6) 0.18579(7) 0.07976(4) 0.0408(6) Uani ? ? Cl
CL4 1.02531(7) 0.26508(8) -0.04117(4) 0.0482(7) Uani ? ? Cl
N5 0.8778(2) 0.2786(2) 0.0354(1) 0.038(2) Uani ? ? N
C19 0.8465(3) 0.2895(3) -0.0120(2) 0.044(3) Uani ? ? C
C20 0.7728(3) 0.2907(3) -0.0184(2) 0.051(3) Uani ? ? C
C21 0.7287(3) 0.2789(3) 0.0247(2) 0.049(3) Uani ? ? C
C22 0.7603(3) 0.2682(3) 0.0729(2) 0.047(3) Uani ? ? C
C23 0.8350(2) 0.2693(3) 0.0773(2) 0.039(2) Uani ? ? C
C24 0.8713(3) 0.2656(3) 0.1304(2) 0.049(3) Uani ? ? C
N6 0.9471(2) 0.2350(2) 0.1292(1) 0.036(2) Uani ? ? N
C25 0.9940(2) 0.2876(3) 0.1621(2) 0.040(2) Uani ? ? C
C26 1.0107(2) 0.3676(3) 0.1350(2) 0.038(2) Uani ? ? C
N7 1.0131(2) 0.3650(2) 0.0826(1) 0.037(2) Uani ? ? N
C27 1.0294(3) 0.4348(3) 0.0566(2) 0.048(3) Uani ? ? C
C28 1.0451(3) 0.5082(3) 0.0810(2) 0.059(3) Uani ? ? C
C29 1.0441(3) 0.5101(3) 0.1348(2) 0.060(3) Uani ? ? C
C30 1.0272(3) 0.4395(3) 0.1627(2) 0.054(3) Uani ? ? C
C31 0.9520(3) 0.1473(3) 0.1439(2) 0.045(3) Uani ? ? C
C32 0.9304(2) 0.0911(3) 0.0997(2) 0.040(3) Uani ? ? C
N8 0.9446(2) 0.1194(2) 0.0508(1) 0.040(2) Uani ? ? N
C33 0.9301(3) 0.0692(3) 0.0100(2) 0.051(3) Uani ? ? C
C34 0.9039(3) -0.0108(3) 0.0172(2) 0.059(3) Uani ? ? C
C35 0.8902(3) -0.0380(3) 0.0671(2) 0.057(3) Uani ? ? C
C36 0.9021(3) 0.0135(3) 0.1090(2) 0.051(3) Uani ? ? C
H1 0.7611 0.4155 0.1231 0.0582 Uiso calc C1 H
H2 0.8172 0.4746 0.0502 0.0739 Uiso calc C2 H
H3 0.8764 0.6015 0.0598 0.0758 Uiso calc C3 H
H4 0.8795 0.6647 0.1422 0.0734 Uiso calc C4 H
H5 0.7737 0.6441 0.2371 0.0792 Uiso calc C6 H
H6 0.8573 0.6493 0.2389 0.0792 Uiso calc C6 H
H7 0.7500 0.6117 0.3181 0.0831 Uiso calc C7 H
H8 0.8260 0.6035 0.3433 0.0831 Uiso calc C7 H
H9 0.6791 0.3357 0.3398 0.0557 Uiso calc C9 H
H10 0.6821 0.3312 0.4309 0.0642 Uiso calc C10 H
H11 0.7423 0.4369 0.4764 0.0719 Uiso calc C11 H
H12 0.7920 0.5476 0.4295 0.0752 Uiso calc C12 H
H13 0.9166 0.5401 0.3060 0.0871 Uiso calc C13 H
H14 0.9173 0.5223 0.2461 0.0871 Uiso calc C13 H
H15 0.8075 0.2609 0.2579 0.0613 Uiso calc C15 H
H16 0.8985 0.1963 0.3039 0.0848 Uiso calc C16 H
H17 0.9873 0.2748 0.3446 0.1145 Uiso calc C17 H
H18 0.9862 0.4193 0.3330 0.1035 Uiso calc C18 H
H19 0.8765 0.2966 -0.0419 0.0583 Uiso calc C19 H
H20 0.7524 0.2996 -0.0522 0.0674 Uiso calc C20 H
H21 0.6776 0.2781 0.0210 0.0663 Uiso calc C21 H
H22 0.7312 0.2601 0.1032 0.0627 Uiso calc C22 H
H23 0.8439 0.2297 0.1523 0.0643 Uiso calc C24 H
H24 0.8713 0.3197 0.1449 0.0643 Uiso calc C24 H
H25 1.0379 0.2590 0.1690 0.0527 Uiso calc C25 H
H26 0.9702 0.2989 0.1944 0.0527 Uiso calc C25 H
H27 1.0299 0.4332 0.0193 0.0646 Uiso calc C27 H
H28 1.0565 0.5563 0.0612 0.0811 Uiso calc C28 H
H29 1.0549 0.5600 0.1529 0.0850 Uiso calc C29 H
H30 1.0268 0.4399 0.2001 0.0698 Uiso calc C30 H
H31 0.9211 0.1375 0.1730 0.0593 Uiso calc C31 H
H32 1.0005 0.1352 0.1535 0.0593 Uiso calc C31 H
H33 0.9379 0.0889 -0.0247 0.0683 Uiso calc C33 H
H34 0.8956 -0.0459 -0.0122 0.0803 Uiso calc C34 H
H35 0.8725 -0.0925 0.0728 0.0812 Uiso calc C35 H
H36 0.8910 -0.0038 0.1437 0.0700 Uiso calc C36 H

loop_
_atom_site_aniso_label
_atom_site_aniso_U_11
_atom_site_aniso_U_22
_atom_site_aniso_U_33
_atom_site_aniso_U_12
_atom_site_aniso_U_13
_atom_site_aniso_U_23
_atom_site_aniso_type_symbol
FE1 0.0587(4) 0.0252(3) 0.0350(3) 0.0000(3) -0.0103(3) 0.0001(3) Fe
CL1 0.0635(8) 0.0368(6) 0.0570(6) -0.0071(6) -0.0149(6) -0.0038(5) Cl
CL2 0.094(1) 0.0512(7) 0.0405(6) 0.0313(7) -0.0004(7) 0.0053(6) Cl
N1 0.051(2) 0.031(2) 0.043(2) 0.002(2) -0.004(2) -0.001(2) N
C1 0.047(3) 0.039(3) 0.048(2) 0.008(2) -0.004(2) -0.001(2) C
C2 0.059(3) 0.062(3) 0.049(3) 0.013(3) 0.003(3) 0.003(2) C
C3 0.066(3) 0.059(3) 0.050(3) 0.003(3) 0.008(3) 0.009(3) C
C4 0.059(3) 0.047(3) 0.063(3) -0.006(3) -0.004(3) 0.016(3) C
C5 0.060(3) 0.036(2) 0.055(3) 0.003(2) -0.007(3) 0.004(2) C
C6 0.104(4) 0.028(2) 0.050(3) -0.014(3) -0.012(3) 0.005(2) C
N2 0.087(3) 0.024(2) 0.042(2) -0.007(2) -0.014(2) 0.001(2) N
C7 0.118(5) 0.030(3) 0.044(2) -0.012(3) -0.023(3) 0.000(2) C
C8 0.075(4) 0.037(3) 0.038(2) -0.002(3) -0.013(2) 0.003(2) C
N3 0.057(2) 0.028(2) 0.043(2) 0.000(2) -0.015(2) -0.000(2) N
C9 0.044(3) 0.033(2) 0.051(2) 0.006(2) -0.012(2) 0.001(2) C
C10 0.050(3) 0.051(3) 0.046(2) 0.002(3) -0.001(2) 0.010(2) C
C11 0.070(4) 0.060(3) 0.035(2) 0.000(3) -0.008(2) 0.003(2) C
C12 0.086(4) 0.046(3) 0.041(2) -0.007(3) -0.012(3) -0.000(2) C
C13 0.083(4) 0.043(3) 0.076(3) -0.018(3) -0.037(3) 0.007(3) C
C14 0.069(3) 0.044(3) 0.050(3) -0.013(3) -0.022(2) 0.005(2) C
N4 0.056(3) 0.031(2) 0.043(2) -0.002(2) -0.009(2) 0.002(2) N
C15 0.065(3) 0.030(2) 0.047(2) 0.002(2) -0.007(2) 0.001(2) C
C16 0.081(4) 0.040(3) 0.074(3) 0.010(3) -0.021(3) 0.006(3) C
C17 0.101(4) 0.063(3) 0.100(4) 0.015(3) -0.058(3) 0.012(3) C
C18 0.090(4) 0.060(3) 0.089(3) -0.009(3) -0.056(3) 0.000(3) C
FE2 0.0291(3) 0.0362(3) 0.0366(3) 0.0005(3) 0.0025(3) -0.0031(3) Fe
CL3 0.0332(6) 0.0427(6) 0.0479(6) 0.0039(5) 0.0004(5) -0.0008(5) Cl
CL4 0.0436(7) 0.0658(8) 0.0391(6) -0.0012(6) 0.0040(5) 0.0024(6) Cl
N5 0.031(2) 0.040(2) 0.046(2) 0.002(2) -0.004(2) -0.008(2) N
C19 0.041(3) 0.039(2) 0.054(3) -0.001(2) -0.005(2) -0.006(2) C
C20 0.044(3) 0.044(3) 0.068(3) -0.000(2) -0.016(2) -0.006(3) C
C21 0.034(3) 0.053(3) 0.065(3) 0.000(2) -0.009(2) -0.019(3) C
C22 0.034(3) 0.045(3) 0.065(3) -0.003(2) 0.009(2) -0.021(2) C
C23 0.034(2) 0.035(2) 0.050(2) -0.002(2) 0.003(2) -0.013(2) C
C24 0.041(3) 0.056(3) 0.051(3) -0.001(2) 0.007(2) -0.012(2) C
N6 0.030(2) 0.036(2) 0.045(2) -0.002(2) -0.001(2) -0.005(2) N
C25 0.039(3) 0.047(3) 0.036(2) 0.000(2) -0.000(2) -0.007(2) C
C26 0.032(2) 0.035(2) 0.049(2) 0.004(2) -0.001(2) -0.006(2) C
N7 0.035(2) 0.031(2) 0.047(2) 0.003(2) -0.003(2) 0.001(2) N
C27 0.047(3) 0.035(2) 0.067(3) -0.002(2) -0.010(3) 0.007(2) C
C28 0.066(4) 0.037(3) 0.084(4) -0.005(3) -0.015(3) 0.011(3) C
C29 0.070(4) 0.035(3) 0.092(4) -0.002(3) -0.016(3) -0.015(3) C
C30 0.055(3) 0.048(3) 0.058(3) 0.004(3) -0.005(3) -0.015(2) C
C31 0.052(3) 0.038(2) 0.047(2) -0.009(2) 0.006(2) 0.003(2) C
C32 0.029(2) 0.038(2) 0.058(3) -0.001(2) 0.006(2) -0.003(2) C
N8 0.032(2) 0.039(2) 0.052(2) 0.001(2) 0.001(2) -0.015(2) N
C33 0.035(3) 0.058(3) 0.065(3) 0.007(2) 0.000(2) -0.022(2) C
C34 0.042(3) 0.054(3) 0.090(3) 0.000(3) -0.005(3) -0.034(3) C
C35 0.045(3) 0.040(3) 0.103(4) -0.007(2) 0.012(3) -0.011(3) C
C36 0.043(3) 0.040(3) 0.078(3) -0.008(2) 0.010(3) -0.009(3) C

loop_
_atom_type_symbol
_atom_type_description
_atom_type_scat_dispersion_real
_atom_type_scat_dispersion_imag
_atom_type_scat_source
C ? 0.002 0.002 International_Tables_Vol_IV_Table_2.3.1
H ? 0.000 0.000 International_Tables_Vol_IV_Table_2.3.1
N ? 0.004 0.003 International_Tables_Vol_IV_Table_2.3.1
Cl ? 0.132 0.159 International_Tables_Vol_IV_Table_2.3.1
Fe ? 0.301 0.845 International_Tables_Vol_IV_Table_2.3.1

loop_
_geom_angle_atom_site_label_1
_geom_angle_atom_site_label_2
_geom_angle_atom_site_label_3
_geom_angle
_geom_angle_site_symmetry_1
_geom_angle_site_symmetry_2
_geom_angle_site_symmetry_3
_geom_angle_publ_flag
CL1 FE1 CL2 100.99(6) . . . ?
CL1 FE1 N1 100.5(1) . . . ?
CL1 FE1 N2 168.1(1) . . . ?
CL1 FE1 N3 108.3(1) . . . ?
CL1 FE1 N4 94.6(1) . . . ?
CL2 FE1 N1 91.6(1) . . . ?
CL2 FE1 N2 89.8(1) . . . ?
CL2 FE1 N3 88.0(1) . . . ?
CL2 FE1 N4 162.2(1) . . . ?
N1 FE1 N2 74.0(1) . . . ?
N1 FE1 N3 150.7(2) . . . ?
N1 FE1 N4 94.0(1) . . . ?
N2 FE1 N3 76.7(1) . . . ?
N2 FE1 N4 75.6(1) . . . ?
N3 FE1 N4 78.9(1) . . . ?
CL3 FE2 CL4 99.03(5) . . . ?
CL3 FE2 N5 164.5(1) . . . ?
CL3 FE2 N6 88.2(1) . . . ?
CL3 FE2 N7 92.3(1) . . . ?
CL3 FE2 N8 88.6(1) . . . ?
CL4 FE2 N5 95.4(1) . . . ?
CL4 FE2 N6 172.4(1) . . . ?
CL4 FE2 N7 102.8(1) . . . ?
CL4 FE2 N8 106.7(1) . . . ?
N5 FE2 N6 77.6(1) . . . ?
N5 FE2 N7 89.9(1) . . . ?
N5 FE2 N8 81.9(1) . . . ?
N6 FE2 N7 74.5(1) . . . ?
N6 FE2 N8 75.6(1) . . . ?
N7 FE2 N8 150.0(1) . . . ?
C1 N1 C5 117.6(4) . . . ?
N1 C1 C2 123.1(5) . . . ?
C1 C2 C3 118.5(5) . . . ?
C2 C3 C4 119.4(5) . . . ?
C3 C4 C5 119.4(5) . . . ?
N1 C5 C4 122.0(5) . . . ?
N1 C5 C6 114.7(4) . . . ?
C4 C5 C6 123.2(5) . . . ?
C5 C6 N2 108.9(4) . . . ?
C6 N2 C7 111.3(4) . . . ?
C6 N2 C13 110.1(5) . . . ?
C7 N2 C13 112.9(4) . . . ?
N2 C7 C8 111.3(4) . . . ?
C7 C8 N3 116.1(4) . . . ?
C7 C8 C12 121.8(4) . . . ?
N3 C8 C12 122.0(4) . . . ?
C8 N3 C9 118.4(4) . . . ?
N3 C9 C10 123.0(4) . . . ?
C9 C10 C11 118.3(5) . . . ?
C10 C11 C12 119.6(4) . . . ?
C8 C12 C11 118.6(5) . . . ?
N2 C13 C14 113.7(5) . . . ?
C13 C14 N4 116.1(4) . . . ?
C13 C14 C18 121.4(5) . . . ?
N4 C14 C18 122.3(5) . . . ?
C14 N4 C15 117.7(4) . . . ?
N4 C15 C16 122.7(5) . . . ?
C15 C16 C17 119.7(5) . . . ?
C16 C17 C18 118.5(5) . . . ?
C14 C18 C17 119.0(5) . . . ?
C19 N5 C23 118.2(4) . . . ?
N5 C19 C20 122.4(5) . . . ?
C19 C20 C21 119.4(5) . . . ?
C20 C21 C22 118.4(5) . . . ?
C21 C22 C23 119.8(5) . . . ?
N5 C23 C22 121.8(4) . . . ?
N5 C23 C24 117.0(4) . . . ?
C22 C23 C24 121.1(4) . . . ?
C23 C24 N6 114.5(4) . . . ?
C24 N6 C25 110.6(3) . . . ?
C24 N6 C31 111.9(4) . . . ?
C25 N6 C31 111.9(4) . . . ?
N6 C25 C26 110.8(4) . . . ?
C25 C26 N7 116.1(4) . . . ?
C25 C26 C30 122.1(4) . . . ?
N7 C26 C30 121.7(4) . . . ?
C26 N7 C27 118.3(4) . . . ?
N7 C27 C28 123.5(5) . . . ?
C27 C28 C29 118.0(5) . . . ?
C28 C29 C30 120.0(5) . . . ?
C26 C30 C29 118.6(5) . . . ?
N6 C31 C32 112.1(4) . . . ?
C31 C32 N8 115.7(4) . . . ?
C31 C32 C36 121.6(5) . . . ?
N8 C32 C36 122.6(5) . . . ?
C32 N8 C33 117.9(4) . . . ?
N8 C33 C34 121.9(5) . . . ?
C33 C34 C35 119.0(5) . . . ?
C34 C35 C36 119.7(5) . . . ?
C32 C36 C35 118.8(5) . . . ?

loop_
_geom_bond_atom_site_label_1
_geom_bond_atom_site_label_2
_geom_bond_distance
_geom_bond_site_symmetry_1
_geom_bond_site_symmetry_2
_geom_bond_publ_flag
FE1 CL1 2.333(1) . . ?
FE1 CL2 2.465(2) . . ?
FE1 N1 2.180(4) . . ?
FE1 N2 2.274(4) . . ?
FE1 N3 2.183(4) . . ?
FE1 N4 2.283(4) . . ?
FE2 CL3 2.460(1) . . ?
FE2 CL4 2.340(1) . . ?
FE2 N5 2.203(4) . . ?
FE2 N6 2.266(4) . . ?
FE2 N7 2.199(4) . . ?
FE2 N8 2.196(4) . . ?
N1 C1 1.339(6) . . ?
N1 C5 1.354(6) . . ?
C1 C2 1.393(7) . . ?
C2 C3 1.371(8) . . ?
C3 C4 1.375(7) . . ?
C4 C5 1.386(7) . . ?
C5 C6 1.508(7) . . ?
C6 N2 1.483(6) . . ?
N2 C7 1.483(7) . . ?
N2 C13 1.477(8) . . ?
C7 C8 1.506(7) . . ?
C8 N3 1.342(6) . . ?
C8 C12 1.388(7) . . ?
N3 C9 1.334(6) . . ?
C9 C10 1.378(6) . . ?
C10 C11 1.381(7) . . ?
C11 C12 1.377(7) . . ?
C13 C14 1.498(7) . . ?
C14 N4 1.334(6) . . ?
C14 C18 1.383(8) . . ?
N4 C15 1.345(6) . . ?
C15 C16 1.369(7) . . ?
C16 C17 1.359(9) . . ?
C17 C18 1.386(8) . . ?
N5 C19 1.348(6) . . ?
N5 C23 1.338(6) . . ?
C19 C20 1.375(7) . . ?
C20 C21 1.381(8) . . ?
C21 C22 1.371(7) . . ?
C22 C23 1.388(7) . . ?
C23 C24 1.509(7) . . ?
C24 N6 1.489(6) . . ?
N6 C25 1.477(6) . . ?
N6 C31 1.469(6) . . ?
C25 C26 1.497(7) . . ?
C26 N7 1.334(6) . . ?
C26 C30 1.393(7) . . ?
N7 C27 1.342(6) . . ?
C27 C28 1.371(7) . . ?
C28 C29 1.369(8) . . ?
C29 C30 1.380(8) . . ?
C31 C32 1.500(6) . . ?
C32 N8 1.353(6) . . ?
C32 C36 1.378(7) . . ?
N8 C33 1.343(6) . . ?
C33 C34 1.392(8) . . ?
C34 C35 1.370(8) . . ?
C35 C36 1.370(8) . . ?

loop_
_geom_contact_atom_site_label_1
_geom_contact_atom_site_label_2
_geom_contact_distance
_geom_contact_site_symmetry_1
_geom_contact_site_symmetry_2
_geom_contact_publ_flag
? ? ? ? ? ?
